data_9002473
loop_
_publ_author_name
'Kunz, M.'
'Arlt, T.'
'Stolz, J.'

_publ_section_title
;
 In situ powder diffraction study of titanite (CaTiOSiO4) at high pressure
 and high temperature
 Sample #039 at P = 2.65 GPa, T = 576 K
;
_journal_name_full 'American Mineralogist'
_journal_page_first 1465
_journal_page_last 1473
_journal_volume 85
_journal_year 2000
_chemical_formula_sum 'Ca O5 Si Ti'
_chemical_name_mineral Titanite
_space_group_IT_number 15
_symmetry_space_group_name_Hall '-A 2ya'
_symmetry_space_group_name_H-M 'A 1 2/a 1'
_cell_angle_alpha 90
_cell_angle_beta 113.497
_cell_angle_gamma 90
_cell_length_a 6.9915
_cell_length_b 8.6849
_cell_length_c 6.5051
_cell_formula_units_Z 4
_cell_volume 362.240
_database_code_amcsd 0002562
_diffrn_ambient_pressure 2.65e+06
_diffrn_ambient_temperature 576
_exptl_crystal_density_diffrn 3.595
_cod_original_formula_sum 'Ca Ti Si O5'
_cod_database_code 9002473

loop_
_space_group_symop_operation_xyz
x,y,z
x,1/2+y,1/2+z
1/2+x,-y,z
1/2+x,1/2-y,1/2+z
1/2-x,y,-z
1/2-x,1/2+y,1/2-z
-x,-y,-z
-x,1/2-y,1/2-z

loop_
_atom_site_label
_atom_site_fract_x
_atom_site_fract_y
_atom_site_fract_z
Ca 0.25000 0.16800 0.00000
Ti 0.50000 0.00000 0.50000
Si 0.75000 0.19000 0.00000
O1 0.75000 0.05800 0.50000
O3 0.90700 0.06500 0.17400
O5 0.38100 0.20600 0.39600

loop_
_cod_related_entry_id
_cod_related_entry_database
_cod_related_entry_code
1 AMCSD 0002562
